data_7104422
loop_
_publ_author_name
'Nakai, Hidetaka'
'Hatake, Mayu'
'Miyano, Yousuke'
'Isobe, Kiyoshi'

_publ_section_title
;
 The absolute asymmetric photoisomerization of a photochromic
 dithionite complex in chiral crystals.
;
_journal_issue 19
_journal_name_full 'Chemical communications (Cambridge, England)'
_journal_page_first 2685
_journal_page_last 2687
_journal_paper_doi 10.1039/b901756a
_journal_volume 34
_journal_year 2009
_chemical_formula_moiety 'C26 H42 O4 Rh2 S2 '
_chemical_formula_sum 'C26 H42 O4 Rh2 S2'
_chemical_formula_weight 688.55
_space_group_IT_number 19
_symmetry_cell_setting orthorhombic
_symmetry_Int_Tables_number 19
_symmetry_space_group_name_Hall 'P 2ac 2ab'
_symmetry_space_group_name_H-M 'P 21 21 21'
_cell_angle_alpha 90.0000
_cell_angle_beta 90.0000
_cell_angle_gamma 90.0000
_cell_formula_units_Z 4
_cell_length_a 9.1949(11)
_cell_length_b 13.8240(16)
_cell_length_c 21.119(3)
_cell_measurement_reflns_used 7437
_cell_measurement_temperature 123.1
_cell_measurement_theta_max 27.5
_cell_measurement_theta_min 3.1
_cell_volume 2684.5(5)
_computing_cell_refinement CrystalClear
_computing_data_collection CrystalClear
_computing_data_reduction CrystalStructure
_computing_publication_material 'CrystalStructure 3.8'
_computing_structure_refinement SHELXL
_computing_structure_solution SIR92
_diffrn_detector_area_resol_mean 7.31
_diffrn_measured_fraction_theta_full 0.997
_diffrn_measured_fraction_theta_max 0.997
_diffrn_measurement_device_type 'Rigaku Mercury'
_diffrn_measurement_method \w
_diffrn_radiation_type 'Mo K\a'
_diffrn_radiation_wavelength 0.71070
_diffrn_reflns_av_R_equivalents 0.039
_diffrn_reflns_limit_h_max 11
_diffrn_reflns_limit_h_min -11
_diffrn_reflns_limit_k_max 14
_diffrn_reflns_limit_k_min -17
_diffrn_reflns_limit_l_max 27
_diffrn_reflns_limit_l_min -25
_diffrn_reflns_number 28299
_diffrn_reflns_theta_full 27.48
_diffrn_reflns_theta_max 27.48
_exptl_absorpt_coefficient_mu 1.413
_exptl_absorpt_correction_T_max 0.844
_exptl_absorpt_correction_T_min 0.710
_exptl_absorpt_correction_type empirical
_exptl_absorpt_process_details
;
Higashi, T. (1995). Program for Absorption Correction.
Rigaku Corporation, Tokyo, Japan.
;
_exptl_crystal_colour orange-brown
_exptl_crystal_density_diffrn 1.704
_exptl_crystal_density_method 'not measured'
_exptl_crystal_description block
_exptl_crystal_F_000 1408.00
_exptl_crystal_size_max 0.28
_exptl_crystal_size_mid 0.13
_exptl_crystal_size_min 0.12
_refine_diff_density_max 1.43
_refine_diff_density_min -1.09
_refine_ls_abs_structure_details 'Flack H.D. (1983), Acta Cryst. A39, 876-881'
_refine_ls_abs_structure_Flack -0.03(4)
_refine_ls_extinction_method none
_refine_ls_goodness_of_fit_ref 1.099
_refine_ls_hydrogen_treatment refall
_refine_ls_number_parameters 326
_refine_ls_number_reflns 6121
_refine_ls_R_factor_gt 0.0464
_refine_ls_shift/su_max 0.0010
_refine_ls_structure_factor_coef Fsqd
_refine_ls_weighting_details 'w = 1/[\s^2^(Fo^2^)+(0.0485P)^2^+7.8671P] where P=(Fo^2^+2Fc^2^)/3'
_refine_ls_weighting_scheme calc
_refine_ls_wR_factor_ref 0.1085
_reflns_number_gt 5930
_reflns_number_total 6121
_reflns_threshold_expression F^2^>2.0\s(F^2^)
_cod_data_source_file b901756a.txt
_cod_data_source_block '__(P)-2Pro'
_cod_depositor_comments
;
The following automatic conversions were performed:
'_exptl_absorpt_correction_type' value 'Empirical' changed to 'empirical'
according to '/home/saulius/struct/CIF-dictionaries/cif_core.dic'
dictionary named 'cif_core.dic' version 2.4.1 from 2010-06-29.

Automatic conversion script
Id: cif_fix_enum 1527 2010-12-29 10:47:43Z saulius 
;
_cod_original_formula_sum 'C26 H42 O4 Rh2 S2 '
_cod_database_code 7104422

loop_
_symmetry_equiv_pos_site_id
_symmetry_equiv_pos_as_xyz
1 +X,+Y,+Z
2 1/2+X,1/2-Y,-Z
3 -X,1/2+Y,1/2-Z
4 1/2-X,-Y,1/2+Z

loop_
_atom_site_label
_atom_site_type_symbol
_atom_site_fract_x
_atom_site_fract_y
_atom_site_fract_z
_atom_site_U_iso_or_equiv
_atom_site_adp_type
_atom_site_occupancy
_atom_site_symmetry_multiplicity
_atom_site_calc_flag
_atom_site_refinement_flags
_atom_site_disorder_assembly
_atom_site_disorder_group
Rh(1) Rh 0.81920(4) 0.36638(3) 0.36543(2) 0.01954(11) Uani 1.00 1 d . . .
Rh(2) Rh 0.78902(4) 0.54073(3) 0.41286(2) 0.01933(11) Uani 1.00 1 d . . .
S(1) S 1.06558(17) 0.36366(13) 0.37882(10) 0.0429(4) Uani 1.00 1 d . . .
S(2) S 1.03208(17) 0.56061(12) 0.42858(10) 0.0412(4) Uani 1.00 1 d . . .
O(1) O 1.1053(5) 0.3060(5) 0.4334(2) 0.0508(15) Uani 0.98 1 d P . .
O(2) O 1.1612(15) 0.3860(13) 0.3432(7) 0.041(4) Uani 0.29 1 d P . .
O(3) O 1.0811(6) 0.5446(4) 0.4889(2) 0.0356(12) Uani 0.77 1 d P . .
O(4) O 1.0928(5) 0.6423(4) 0.3968(2) 0.0508(14) Uani 0.99 1 d P . .
O(5) O 1.0982(16) 0.4487(11) 0.4499(7) 0.025(3) Uani 0.26 1 d P . .
O(6) O 1.1194(5) 0.4784(4) 0.3790(2) 0.0284(13) Uani 0.72 1 d P . .
C(1) C 0.6271(6) 0.2600(3) 0.3664(2) 0.0208(10) Uani 1.00 1 d . . .
C(2) C 0.7618(5) 0.2110(3) 0.3728(2) 0.0209(11) Uani 1.00 1 d . . .
C(3) C 0.8416(6) 0.2260(4) 0.3149(2) 0.0260(12) Uani 1.00 1 d . . .
C(4) C 0.7605(6) 0.2886(4) 0.2759(2) 0.0258(12) Uani 1.00 1 d . . .
C(5) C 0.6267(6) 0.3096(4) 0.3076(2) 0.0251(12) Uani 1.00 1 d . . .
C(6) C 0.4966(6) 0.2477(3) 0.4098(2) 0.0225(11) Uani 1.00 1 d . . .
C(7) C 0.8088(6) 0.1474(4) 0.4270(2) 0.0281(12) Uani 1.00 1 d . . .
C(8) C 0.9836(7) 0.1784(4) 0.2968(3) 0.0329(14) Uani 1.00 1 d . . .
C(9) C 0.7987(8) 0.3195(4) 0.2091(2) 0.0364(14) Uani 1.00 1 d . . .
C(10) C 0.5012(6) 0.3666(4) 0.2805(2) 0.0305(12) Uani 1.00 1 d . . .
C(11) C 0.3860(7) 0.1772(4) 0.3799(3) 0.0323(14) Uani 1.00 1 d . . .
C(12) C 0.4459(7) 0.0781(4) 0.3657(3) 0.0384(14) Uani 1.00 1 d . . .
C(13) C 0.7105(6) 0.6911(3) 0.4004(2) 0.0232(11) Uani 1.00 1 d . . .
C(14) C 0.7462(6) 0.6773(3) 0.4662(2) 0.0219(11) Uani 1.00 1 d . . .
C(15) C 0.6510(6) 0.6043(3) 0.4901(2) 0.0213(11) Uani 1.00 1 d . . .
C(16) C 0.5553(6) 0.5745(4) 0.4386(2) 0.0233(11) Uani 1.00 1 d . . .
C(17) C 0.5911(6) 0.6301(4) 0.3849(2) 0.0225(11) Uani 1.00 1 d . . .
C(18) C 0.7846(7) 0.7632(4) 0.3578(2) 0.0270(11) Uani 1.00 1 d . . .
C(19) C 0.8512(7) 0.7328(4) 0.5055(3) 0.0321(13) Uani 1.00 1 d . . .
C(20) C 0.6409(7) 0.5711(4) 0.5575(3) 0.0329(14) Uani 1.00 1 d . . .
C(21) C 0.4320(6) 0.5060(4) 0.4471(2) 0.0272(12) Uani 1.00 1 d . . .
C(22) C 0.5113(6) 0.6297(4) 0.3232(3) 0.0321(13) Uani 1.00 1 d . . .
C(23) C 0.7197(7) 0.8674(3) 0.3639(2) 0.0290(11) Uani 1.00 1 d . . .
C(24) C 0.7949(7) 0.9358(4) 0.3179(3) 0.0320(13) Uani 1.00 1 d . . .
C(25) C 0.8022(7) 0.4077(3) 0.4567(2) 0.0255(11) Uani 1.00 1 d . . .
C(26) C 0.8392(6) 0.4981(4) 0.3229(2) 0.0248(12) Uani 1.00 1 d . . .
H(1) H 0.4498 0.3112 0.4170 0.027 Uiso 1.00 1 c R . .
H(2) H 0.5291 0.2222 0.4513 0.027 Uiso 1.00 1 c R . .
H(3) H 0.9023 0.1172 0.4167 0.034 Uiso 1.00 1 c R . .
H(4) H 0.7356 0.0970 0.4340 0.034 Uiso 1.00 1 c R . .
H(5) H 0.8191 0.1865 0.4654 0.034 Uiso 1.00 1 c R . .
H(6) H 1.0129 0.2004 0.2545 0.039 Uiso 1.00 1 c R . .
H(7) H 0.9712 0.1080 0.2965 0.039 Uiso 1.00 1 c R . .
H(8) H 1.0588 0.1961 0.3276 0.039 Uiso 1.00 1 c R . .
H(9) H 0.7216 0.3612 0.1924 0.044 Uiso 1.00 1 c R . .
H(10) H 0.8086 0.2622 0.1822 0.044 Uiso 1.00 1 c R . .
H(11) H 0.8908 0.3552 0.2096 0.044 Uiso 1.00 1 c R . .
H(12) H 0.4219 0.3690 0.3115 0.037 Uiso 1.00 1 c R . .
H(13) H 0.4668 0.3353 0.2417 0.037 Uiso 1.00 1 c R . .
H(14) H 0.5335 0.4325 0.2708 0.037 Uiso 1.00 1 c R . .
H(15) H 0.3023 0.1703 0.4091 0.039 Uiso 1.00 1 c R . .
H(16) H 0.3494 0.2060 0.3401 0.039 Uiso 1.00 1 c R . .
H(17) H 0.4864 0.0774 0.3228 0.046 Uiso 1.00 1 c R . .
H(18) H 0.3676 0.0302 0.3688 0.046 Uiso 1.00 1 c R . .
H(19) H 0.5224 0.0624 0.3963 0.046 Uiso 1.00 1 c R . .
H(20) H 0.7754 0.7414 0.3133 0.032 Uiso 1.00 1 c R . .
H(21) H 0.8895 0.7653 0.3683 0.032 Uiso 1.00 1 c R . .
H(22) H 0.8477 0.7091 0.5493 0.038 Uiso 1.00 1 c R . .
H(23) H 0.8254 0.8015 0.5047 0.038 Uiso 1.00 1 c R . .
H(24) H 0.9496 0.7243 0.4886 0.038 Uiso 1.00 1 c R . .
H(25) H 0.5638 0.5225 0.5613 0.040 Uiso 1.00 1 c R . .
H(26) H 0.6184 0.6264 0.5848 0.040 Uiso 1.00 1 c R . .
H(27) H 0.7339 0.5426 0.5704 0.040 Uiso 1.00 1 c R . .
H(28) H 0.3815 0.4973 0.4067 0.033 Uiso 1.00 1 c R . .
H(29) H 0.3640 0.5322 0.4785 0.033 Uiso 1.00 1 c R . .
H(30) H 0.4692 0.4435 0.4619 0.033 Uiso 1.00 1 c R . .
H(31) H 0.5538 0.6781 0.2949 0.038 Uiso 1.00 1 c R . .
H(32) H 0.4086 0.6451 0.3306 0.038 Uiso 1.00 1 c R . .
H(33) H 0.5190 0.5655 0.3038 0.038 Uiso 1.00 1 c R . .
H(34) H 0.6142 0.8657 0.3547 0.035 Uiso 1.00 1 c R . .
H(35) H 0.7329 0.8912 0.4077 0.035 Uiso 1.00 1 c R . .
H(36) H 0.8795 0.9652 0.3386 0.038 Uiso 1.00 1 c R . .
H(37) H 0.7269 0.9867 0.3050 0.038 Uiso 1.00 1 c R . .
H(38) H 0.8268 0.8996 0.2805 0.038 Uiso 1.00 1 c R . .
H(39) H 0.8904 0.3973 0.4827 0.031 Uiso 1.00 1 c R . .
H(40) H 0.7126 0.3863 0.4785 0.031 Uiso 1.00 1 c R . .
H(41) H 0.7646 0.5129 0.2905 0.030 Uiso 1.00 1 c R . .
H(42) H 0.9385 0.5148 0.3085 0.030 Uiso 1.00 1 c R . .

loop_
_atom_site_aniso_label
_atom_site_aniso_U_11
_atom_site_aniso_U_22
_atom_site_aniso_U_33
_atom_site_aniso_U_12
_atom_site_aniso_U_13
_atom_site_aniso_U_23
Rh(1) 0.0171(2) 0.01610(19) 0.0254(2) 0.00001(16) 0.00315(16) -0.00100(17)
Rh(2) 0.0148(2) 0.01603(19) 0.0272(2) 0.00000(15) -0.00192(17) -0.00219(17)
S(1) 0.0168(7) 0.0285(7) 0.0833(13) 0.0044(6) -0.0013(7) -0.0040(8)
S(2) 0.0168(7) 0.0266(7) 0.0800(13) -0.0011(5) -0.0097(7) -0.0057(8)
O(1) 0.028(2) 0.088(4) 0.037(2) 0.012(2) -0.002(2) -0.005(2)
O(2) 0.016(7) 0.062(11) 0.044(8) 0.003(7) 0.018(6) 0.010(8)
O(3) 0.021(2) 0.040(3) 0.045(3) 0.002(2) -0.004(2) -0.005(2)
O(4) 0.026(2) 0.073(3) 0.053(3) -0.021(2) 0.005(2) -0.002(2)
O(5) 0.023(7) 0.029(8) 0.022(7) 0.009(6) -0.012(6) -0.007(6)
O(6) 0.011(2) 0.038(3) 0.036(3) -0.000(2) 0.002(2) -0.010(2)
C(1) 0.027(2) 0.017(2) 0.019(2) 0.005(2) -0.004(2) -0.005(2)
C(2) 0.021(2) 0.011(2) 0.030(2) -0.0009(18) -0.001(2) -0.005(2)
C(3) 0.029(3) 0.024(2) 0.025(2) -0.002(2) 0.008(2) -0.003(2)
C(4) 0.026(3) 0.029(2) 0.023(2) -0.007(2) 0.010(2) -0.004(2)
C(5) 0.029(3) 0.021(2) 0.025(2) -0.005(2) -0.003(2) 0.003(2)
C(6) 0.022(2) 0.020(2) 0.025(2) 0.004(2) 0.001(2) -0.001(2)
C(7) 0.027(2) 0.024(2) 0.033(2) 0.003(2) -0.001(2) -0.001(2)
C(8) 0.040(3) 0.026(2) 0.033(3) 0.004(2) 0.008(2) -0.009(2)
C(9) 0.047(4) 0.037(3) 0.025(2) -0.000(3) 0.009(3) 0.000(2)
C(10) 0.031(3) 0.028(2) 0.032(3) 0.004(2) -0.004(2) 0.006(2)
C(11) 0.026(3) 0.038(3) 0.033(3) -0.002(2) 0.007(2) -0.001(2)
C(12) 0.037(3) 0.032(3) 0.047(3) -0.006(2) 0.006(3) -0.009(3)
C(13) 0.026(2) 0.015(2) 0.029(2) -0.001(2) 0.005(2) -0.000(2)
C(14) 0.020(2) 0.019(2) 0.027(2) 0.004(2) -0.001(2) -0.007(2)
C(15) 0.022(2) 0.018(2) 0.024(2) -0.001(2) 0.002(2) -0.005(2)
C(16) 0.014(2) 0.019(2) 0.037(3) 0.004(2) 0.001(2) -0.001(2)
C(17) 0.020(2) 0.014(2) 0.033(2) 0.003(2) -0.001(2) -0.003(2)
C(18) 0.031(3) 0.023(2) 0.027(2) -0.001(2) 0.004(2) -0.002(2)
C(19) 0.032(3) 0.027(3) 0.037(3) -0.002(2) -0.000(2) -0.012(2)
C(20) 0.037(3) 0.030(3) 0.031(3) 0.006(2) 0.007(2) -0.000(2)
C(21) 0.024(2) 0.022(2) 0.035(3) 0.001(2) 0.006(2) -0.009(2)
C(22) 0.027(3) 0.033(3) 0.036(3) 0.006(2) -0.009(2) -0.002(2)
C(23) 0.037(3) 0.014(2) 0.036(3) -0.004(2) -0.003(2) -0.001(2)
C(24) 0.034(3) 0.020(2) 0.042(3) 0.000(2) -0.003(2) 0.005(2)
C(25) 0.032(3) 0.022(2) 0.023(2) 0.001(2) -0.008(2) 0.000(2)
C(26) 0.028(3) 0.021(2) 0.026(2) -0.001(2) 0.011(2) -0.002(2)

loop_
_atom_type_symbol
_atom_type_description
_atom_type_scat_dispersion_real
_atom_type_scat_dispersion_imag
_atom_type_scat_source
C C 0.003 0.002
;
International Tables for Crystallography
(1992, Vol. C, Tables 4.2.6.8 and 6.1.1.4)
;
H H 0.000 0.000
;
International Tables for Crystallography
(1992, Vol. C, Table 6.1.1.4)
;
O O 0.011 0.006
;
International Tables for Crystallography
(1992, Vol. C, Tables 4.2.6.8 and 6.1.1.4)
;
Rh Rh -1.118 0.919
;
International Tables for Crystallography
(1992, Vol. C, Tables 4.2.6.8 and 6.1.1.4)
;
S S 0.125 0.123
;
International Tables for Crystallography
(1992, Vol. C, Tables 4.2.6.8 and 6.1.1.4)
;

loop_
_geom_angle_atom_site_label_1
_geom_angle_atom_site_label_2
_geom_angle_atom_site_label_3
_geom_angle
_geom_angle_publ_flag
_geom_angle_site_symmetry_1
_geom_angle_site_symmetry_2
_geom_angle_site_symmetry_3
Rh(2) Rh(1) S(1) 94.17(4) yes . . .
Rh(2) Rh(1) C(1) 120.19(13) yes . . .
Rh(2) Rh(1) C(2) 146.87(14) yes . . .
Rh(2) Rh(1) C(3) 173.73(14) yes . . .
Rh(2) Rh(1) C(4) 137.47(15) yes . . .
Rh(2) Rh(1) C(5) 115.89(14) yes . . .
Rh(2) Rh(1) C(25) 50.72(15) yes . . .
Rh(2) Rh(1) C(26) 50.05(16) yes . . .
S(1) Rh(1) C(1) 138.66(14) yes . . .
S(1) Rh(1) C(2) 102.21(14) yes . . .
S(1) Rh(1) C(3) 87.32(16) yes . . .
S(1) Rh(1) C(4) 109.62(16) yes . . .
S(1) Rh(1) C(5) 145.85(15) yes . . .
S(1) Rh(1) C(25) 87.89(19) yes . . .
S(1) Rh(1) C(26) 88.85(18) yes . . .
C(1) Rh(1) C(2) 36.55(19) yes . . .
C(1) Rh(1) C(3) 61.1(2) yes . . .
C(1) Rh(1) C(4) 61.0(2) yes . . .
C(1) Rh(1) C(5) 36.02(19) yes . . .
C(1) Rh(1) C(25) 96.5(2) yes . . .
C(1) Rh(1) C(26) 130.1(2) yes . . .
C(2) Rh(1) C(3) 37.9(2) yes . . .
C(2) Rh(1) C(4) 62.5(2) yes . . .
C(2) Rh(1) C(5) 61.4(2) yes . . .
C(2) Rh(1) C(25) 100.9(2) yes . . .
C(2) Rh(1) C(26) 156.6(2) yes . . .
C(3) Rh(1) C(4) 36.8(2) yes . . .
C(3) Rh(1) C(5) 61.1(2) yes . . .
C(3) Rh(1) C(25) 135.5(2) yes . . .
C(3) Rh(1) C(26) 124.0(2) yes . . .
C(4) Rh(1) C(5) 36.8(2) yes . . .
C(4) Rh(1) C(25) 157.5(2) yes . . .
C(4) Rh(1) C(26) 94.5(2) yes . . .
C(5) Rh(1) C(25) 123.2(2) yes . . .
C(5) Rh(1) C(26) 98.1(2) yes . . .
C(25) Rh(1) C(26) 100.1(2) yes . . .
Rh(1) Rh(2) S(2) 93.60(4) yes . . .
Rh(1) Rh(2) C(13) 148.23(14) yes . . .
Rh(1) Rh(2) C(14) 170.88(14) yes . . .
Rh(1) Rh(2) C(15) 134.12(13) yes . . .
Rh(1) Rh(2) C(16) 112.38(14) yes . . .
Rh(1) Rh(2) C(17) 118.95(14) yes . . .
Rh(1) Rh(2) C(25) 49.16(14) yes . . .
Rh(1) Rh(2) C(26) 49.91(15) yes . . .
S(2) Rh(2) C(13) 102.95(16) yes . . .
S(2) Rh(2) C(14) 89.86(14) yes . . .
S(2) Rh(2) C(15) 113.70(15) yes . . .
S(2) Rh(2) C(16) 150.66(15) yes . . .
S(2) Rh(2) C(17) 139.18(14) yes . . .
S(2) Rh(2) C(25) 89.11(19) yes . . .
S(2) Rh(2) C(26) 87.07(18) yes . . .
C(13) Rh(2) C(14) 37.8(2) yes . . .
C(13) Rh(2) C(15) 62.31(19) yes . . .
C(13) Rh(2) C(16) 61.7(2) yes . . .
C(13) Rh(2) C(17) 36.8(2) yes . . .
C(13) Rh(2) C(25) 155.4(2) yes . . .
C(13) Rh(2) C(26) 103.5(2) yes . . .
C(14) Rh(2) C(15) 37.20(19) yes . . .
C(14) Rh(2) C(16) 62.5(2) yes . . .
C(14) Rh(2) C(17) 62.0(2) yes . . .
C(14) Rh(2) C(25) 122.6(2) yes . . .
C(14) Rh(2) C(26) 138.8(2) yes . . .
C(15) Rh(2) C(16) 37.7(2) yes . . .
C(15) Rh(2) C(17) 61.6(2) yes . . .
C(15) Rh(2) C(25) 93.2(2) yes . . .
C(15) Rh(2) C(26) 156.4(2) yes . . .
C(16) Rh(2) C(17) 36.1(2) yes . . .
C(16) Rh(2) C(25) 97.6(2) yes . . .
C(16) Rh(2) C(26) 119.8(2) yes . . .
C(17) Rh(2) C(25) 130.3(2) yes . . .
C(17) Rh(2) C(26) 95.5(2) yes . . .
C(25) Rh(2) C(26) 98.4(2) yes . . .
Rh(1) S(1) O(1) 111.0(2) yes . . .
Rh(1) S(1) O(2) 130.3(7) yes . . .
Rh(1) S(1) O(5) 103.9(4) yes . . .
Rh(1) S(1) O(6) 106.3(2) yes . . .
O(1) S(1) O(2) 117.1(8) yes . . .
O(1) S(1) O(5) 71.2(5) yes . . .
O(1) S(1) O(6) 116.7(3) yes . . .
O(2) S(1) O(5) 102.6(9) yes . . .
O(2) S(1) O(6) 62.4(8) yes . . .
O(5) S(1) O(6) 51.0(5) yes . . .
Rh(2) S(2) O(3) 116.1(2) yes . . .
Rh(2) S(2) O(4) 114.3(2) yes . . .
Rh(2) S(2) O(5) 106.0(5) yes . . .
Rh(2) S(2) O(6) 106.6(2) yes . . .
O(3) S(2) O(4) 115.9(3) yes . . .
O(3) S(2) O(5) 59.7(5) yes . . .
O(3) S(2) O(6) 107.6(3) yes . . .
O(4) S(2) O(5) 134.1(5) yes . . .
O(4) S(2) O(6) 93.1(3) yes . . .
O(5) S(2) O(6) 53.7(5) yes . . .
S(1) O(2) O(6) 73.8(8) yes . . .
S(2) O(3) O(5) 71.4(6) yes . . .
S(1) O(5) S(2) 106.8(7) yes . . .
S(1) O(5) O(3) 155.1(10) yes . . .
S(1) O(5) O(6) 55.6(5) yes . . .
S(2) O(5) O(3) 48.9(5) yes . . .
S(2) O(5) O(6) 63.8(6) yes . . .
O(3) O(5) O(6) 107.0(10) yes . . .
S(1) O(6) S(2) 119.2(3) yes . . .
S(1) O(6) O(2) 43.8(6) yes . . .
S(1) O(6) O(5) 73.4(6) yes . . .
S(2) O(6) O(2) 162.9(7) yes . . .
S(2) O(6) O(5) 62.5(6) yes . . .
O(2) O(6) O(5) 106.5(9) yes . . .
Rh(1) C(1) C(2) 68.6(2) yes . . .
Rh(1) C(1) C(5) 71.6(3) yes . . .
Rh(1) C(1) C(6) 133.1(3) yes . . .
C(2) C(1) C(5) 108.5(4) yes . . .
C(2) C(1) C(6) 125.3(4) yes . . .
C(5) C(1) C(6) 125.5(5) yes . . .
Rh(1) C(2) C(1) 74.9(2) yes . . .
Rh(1) C(2) C(3) 71.3(3) yes . . .
Rh(1) C(2) C(7) 123.5(3) yes . . .
C(1) C(2) C(3) 107.1(4) yes . . .
C(1) C(2) C(7) 127.0(5) yes . . .
C(3) C(2) C(7) 125.6(4) yes . . .
Rh(1) C(3) C(2) 70.8(3) yes . . .
Rh(1) C(3) C(4) 72.2(3) yes . . .
Rh(1) C(3) C(8) 125.5(4) yes . . .
C(2) C(3) C(4) 108.3(5) yes . . .
C(2) C(3) C(8) 126.3(5) yes . . .
C(4) C(3) C(8) 125.3(5) yes . . .
Rh(1) C(4) C(3) 71.0(3) yes . . .
Rh(1) C(4) C(5) 73.5(3) yes . . .
Rh(1) C(4) C(9) 126.5(4) yes . . .
C(3) C(4) C(5) 107.9(4) yes . . .
C(3) C(4) C(9) 126.4(5) yes . . .
C(5) C(4) C(9) 125.3(5) yes . . .
Rh(1) C(5) C(1) 72.4(3) yes . . .
Rh(1) C(5) C(4) 69.8(3) yes . . .
Rh(1) C(5) C(10) 127.9(4) yes . . .
C(1) C(5) C(4) 108.0(5) yes . . .
C(1) C(5) C(10) 125.8(5) yes . . .
C(4) C(5) C(10) 125.9(5) yes . . .
C(1) C(6) C(11) 110.1(4) yes . . .
C(6) C(11) C(12) 114.5(5) yes . . .
Rh(2) C(13) C(14) 71.7(3) yes . . .
Rh(2) C(13) C(17) 73.9(3) yes . . .
Rh(2) C(13) C(18) 123.0(4) yes . . .
C(14) C(13) C(17) 108.6(4) yes . . .
C(14) C(13) C(18) 124.1(5) yes . . .
C(17) C(13) C(18) 127.2(5) yes . . .
Rh(2) C(14) C(13) 70.5(3) yes . . .
Rh(2) C(14) C(15) 71.9(3) yes . . .
Rh(2) C(14) C(19) 127.1(4) yes . . .
C(13) C(14) C(15) 107.2(4) yes . . .
C(13) C(14) C(19) 128.2(5) yes . . .
C(15) C(14) C(19) 124.4(5) yes . . .
Rh(2) C(15) C(14) 70.9(3) yes . . .
Rh(2) C(15) C(16) 71.9(3) yes . . .
Rh(2) C(15) C(20) 127.2(4) yes . . .
C(14) C(15) C(16) 107.8(4) yes . . .
C(14) C(15) C(20) 126.2(5) yes . . .
C(16) C(15) C(20) 125.8(5) yes . . .
Rh(2) C(16) C(15) 70.4(3) yes . . .
Rh(2) C(16) C(17) 72.4(3) yes . . .
Rh(2) C(16) C(21) 128.4(3) yes . . .
C(15) C(16) C(17) 107.7(4) yes . . .
C(15) C(16) C(21) 123.3(5) yes . . .
C(17) C(16) C(21) 128.6(5) yes . . .
Rh(2) C(17) C(13) 69.2(3) yes . . .
Rh(2) C(17) C(16) 71.5(3) yes . . .
Rh(2) C(17) C(22) 128.0(4) yes . . .
C(13) C(17) C(16) 108.7(4) yes . . .
C(13) C(17) C(22) 125.6(5) yes . . .
C(16) C(17) C(22) 125.7(5) yes . . .
C(13) C(18) C(23) 112.8(4) yes . . .
C(18) C(23) C(24) 110.3(4) yes . . .
Rh(1) C(25) Rh(2) 80.12(19) yes . . .
Rh(1) C(26) Rh(2) 80.0(2) yes . . .

loop_
_geom_bond_atom_site_label_1
_geom_bond_atom_site_label_2
_geom_bond_distance
_geom_bond_publ_flag
_geom_bond_site_symmetry_1
_geom_bond_site_symmetry_2
Rh(1) Rh(2) 2.6248(5) yes . .
Rh(1) S(1) 2.2833(16) yes . .
Rh(1) C(1) 2.299(5) yes . .
Rh(1) C(2) 2.217(4) yes . .
Rh(1) C(3) 2.225(5) yes . .
Rh(1) C(4) 2.241(5) yes . .
Rh(1) C(5) 2.289(5) yes . .
Rh(1) C(25) 2.016(5) yes . .
Rh(1) C(26) 2.039(5) yes . .
Rh(2) S(2) 2.2761(16) yes . .
Rh(2) C(13) 2.216(5) yes . .
Rh(2) C(14) 2.232(5) yes . .
Rh(2) C(15) 2.245(5) yes . .
Rh(2) C(16) 2.265(5) yes . .
Rh(2) C(17) 2.278(5) yes . .
Rh(2) C(25) 2.062(5) yes . .
Rh(2) C(26) 2.043(5) yes . .
S(1) O(1) 1.448(6) yes . .
S(1) O(2) 1.198(15) yes . .
S(1) O(5) 1.930(15) yes . .
S(1) O(6) 1.661(6) yes . .
S(2) O(3) 1.369(6) yes . .
S(2) O(4) 1.427(6) yes . .
S(2) O(5) 1.722(16) yes . .
S(2) O(6) 1.742(6) yes . .
O(2) O(6) 1.533(18) yes . .
O(3) O(5) 1.569(17) yes . .
O(5) O(6) 1.565(16) yes . .
C(1) C(2) 1.418(7) yes . .
C(1) C(5) 1.419(7) yes . .
C(1) C(6) 1.520(7) yes . .
C(2) C(3) 1.442(8) yes . .
C(2) C(7) 1.506(7) yes . .
C(3) C(4) 1.408(8) yes . .
C(3) C(8) 1.511(9) yes . .
C(4) C(5) 1.430(8) yes . .
C(4) C(9) 1.515(8) yes . .
C(5) C(10) 1.509(8) yes . .
C(6) C(11) 1.543(8) yes . .
C(11) C(12) 1.507(9) yes . .
C(13) C(14) 1.441(7) yes . .
C(13) C(17) 1.421(8) yes . .
C(13) C(18) 1.507(8) yes . .
C(14) C(15) 1.428(7) yes . .
C(14) C(19) 1.488(8) yes . .
C(15) C(16) 1.458(8) yes . .
C(15) C(20) 1.499(8) yes . .
C(16) C(17) 1.409(8) yes . .
C(16) C(21) 1.487(8) yes . .
C(17) C(22) 1.496(8) yes . .
C(18) C(23) 1.564(7) yes . .
C(23) C(24) 1.521(8) yes . .

loop_
_geom_contact_atom_site_label_1
_geom_contact_atom_site_label_2
_geom_contact_distance
_geom_contact_publ_flag
_geom_contact_site_symmetry_1
_geom_contact_site_symmetry_2
O(1) C(6) 3.538(7) ? . 2_556
O(1) C(7) 3.553(7) ? . 2_556
O(1) C(11) 3.332(8) ? . 1_655
O(2) C(10) 3.406(15) ? . 1_655
O(2) C(24) 3.495(17) ? . 3_745
O(3) C(21) 3.387(8) ? . 1_655
O(3) C(23) 3.575(8) ? . 2_566
O(4) C(9) 3.465(8) ? . 3_755
O(4) C(19) 3.589(8) ? . 2_566
O(5) C(7) 3.504(16) ? . 2_556
O(5) C(21) 3.171(16) ? . 1_655
O(6) C(21) 3.237(8) ? . 1_655
C(6) O(1) 3.538(7) ? . 2_456
C(7) O(1) 3.553(7) ? . 2_456
C(7) O(5) 3.504(16) ? . 2_456
C(7) C(21) 3.585(8) ? . 2_556
C(9) O(4) 3.465(8) ? . 3_745
C(9) C(20) 3.585(8) ? . 4_664
C(10) O(2) 3.406(15) ? . 1_455
C(10) C(24) 3.557(9) ? . 3_645
C(11) O(1) 3.332(8) ? . 1_455
C(15) C(19) 3.561(8) ? . 2_466
C(16) C(19) 3.466(8) ? . 2_466
C(19) O(4) 3.589(8) ? . 2_466
C(19) C(15) 3.561(8) ? . 2_566
C(19) C(16) 3.466(8) ? . 2_566
C(20) C(9) 3.585(8) ? . 4_665
C(21) O(3) 3.387(8) ? . 1_455
C(21) O(5) 3.171(16) ? . 1_455
C(21) O(6) 3.237(8) ? . 1_455
C(21) C(7) 3.585(8) ? . 2_456
C(23) O(3) 3.575(8) ? . 2_466
C(24) O(2) 3.495(17) ? . 3_755
C(24) C(10) 3.557(9) ? . 3_655
